data_8102079
loop_
_publ_author_name
'Zheng, X.-F.'
'Wan, X.-S.'
'Liu, W.'
'Niu, C.-Y.'
'Kou, C.-H.'

_publ_contact_author
;
  C. Y. Niu
;
_publ_section_title
;
Crystal structure of bis(2,5-bis(2-pyridyl)-1,3,4-thiadiazole)-bis
(perchlorato)copper(II), Cu(C~12~H~8~N~4~S)~2~(ClO~4~)~2~
;
_journal_issue 4
_journal_name_full 'Zeitschrift f\"ur Kristallographie - New Crystal Structures'
_journal_page_first 543
_journal_page_last 544
_journal_volume 221
_journal_year 2006
_chemical_formula_moiety 'C24 H16 Cl2 Cu N8 O8 S2'
_chemical_formula_structural Cu(C12H8N4S)2(ClO4)2
_chemical_formula_sum 'C24 H16 Cl2 Cu N8 O8 S2'
_chemical_formula_weight 743.01
_chemical_name_systematic
;
bis(2,5-bis(2-pyridyl)-1,3,4-thiadiazole)bis(perchlorato)copper(II) 
;
_space_group_IT_number 14
_symmetry_cell_setting monoclinic
_symmetry_space_group_name_Hall '-P 2ybc'
_symmetry_space_group_name_H-M 'P 1 21/c 1'
_atom_sites_solution_hydrogens geom
_atom_sites_solution_primary direct
_atom_sites_solution_secondary difmap
_cell_angle_alpha 90.00
_cell_angle_beta 93.2840(10)
_cell_angle_gamma 90.00
_cell_formula_units_Z 4
_cell_length_a 16.4224(12)
_cell_length_b 8.9970(7)
_cell_length_c 19.6360(15)
_cell_measurement_reflns_used 6795
_cell_measurement_temperature 291(2)
_cell_measurement_theta_max 27.04
_cell_measurement_theta_min 2.36
_cell_volume 2896.5(4)
_computing_cell_refinement 'Bruker SMART'
_computing_data_collection 'Bruker SMART'
_computing_data_reduction 'Bruker SAINT'
_computing_molecular_graphics 'Bruker SHELXTL'
_computing_publication_material 'Bruker SHELXTL'
_computing_structure_refinement 'SHELXL-97 (Sheldrick, 1997)'
_computing_structure_solution 'SHELXS-97 (Sheldrick, 1990)'
_diffrn_ambient_temperature 291(2)
_diffrn_measured_fraction_theta_full 1.000
_diffrn_measured_fraction_theta_max 1.000
_diffrn_measurement_device_type 'Bruker SMART CCD'
_diffrn_measurement_method omega/phi
_diffrn_radiation_monochromator graphite
_diffrn_radiation_source 'fine-focus sealed tube'
_diffrn_radiation_type MoK\a
_diffrn_radiation_wavelength 0.71073
_diffrn_reflns_av_R_equivalents 0.0259
_diffrn_reflns_av_sigmaI/netI 0.0250
_diffrn_reflns_limit_h_max 21
_diffrn_reflns_limit_h_min -21
_diffrn_reflns_limit_k_max 11
_diffrn_reflns_limit_k_min -11
_diffrn_reflns_limit_l_max 25
_diffrn_reflns_limit_l_min -24
_diffrn_reflns_number 24855
_diffrn_reflns_theta_full 27.50
_diffrn_reflns_theta_max 27.50
_diffrn_reflns_theta_min 2.36
_exptl_absorpt_coefficient_mu 1.147
_exptl_absorpt_correction_T_max 0.8298
_exptl_absorpt_correction_T_min 0.6097
_exptl_absorpt_correction_type multi-scan
_exptl_absorpt_process_details SADABS
_exptl_crystal_colour blue
_exptl_crystal_density_diffrn 1.704
_exptl_crystal_density_method 'not measured'
_exptl_crystal_description block
_exptl_crystal_F_000 1500
_exptl_crystal_size_max 0.48
_exptl_crystal_size_mid 0.32
_exptl_crystal_size_min 0.17
_refine_diff_density_max 0.979
_refine_diff_density_min -0.570
_refine_diff_density_rms 0.070
_refine_ls_extinction_method none
_refine_ls_goodness_of_fit_ref 1.024
_refine_ls_hydrogen_treatment constr
_refine_ls_matrix_type full
_refine_ls_number_parameters 406
_refine_ls_number_reflns 6661
_refine_ls_number_restraints 522
_refine_ls_restrained_S_all 1.038
_refine_ls_R_factor_all 0.0635
_refine_ls_R_factor_gt 0.0450
_refine_ls_shift/su_max 0.000
_refine_ls_shift/su_mean 0.000
_refine_ls_structure_factor_coef Fsqd
_refine_ls_weighting_details 'calc w=1/[\s^2^(Fo^2^)+(0.0722P)^2^+2.7021P] where P=(Fo^2^+2Fc^2^)/3'
_refine_ls_weighting_scheme calc
_refine_ls_wR_factor_gt 0.1228
_refine_ls_wR_factor_ref 0.1387
_reflns_number_gt 5036
_reflns_number_total 6661
_reflns_threshold_expression >2sigma(I)
_cod_data_source_file 1267-1924.cff
_cod_data_source_block global
_cod_depositor_comments
;
The following automatic conversions were performed:
'_publ_contact_autor' tag replaced with '_publ_contact_author'.

Automatic conversion script
Id: cif_correct_tags 1440 2010-10-19 06:21:57Z saulius 
;
_cod_original_sg_symbol_Hall '-P 2ybc '
_cod_original_sg_symbol_H-M P12(1)/c1
_cod_database_code 8102079

loop_
_symmetry_equiv_pos_as_xyz
'x, y, z'
'-x, y+1/2, -z+1/2'
'-x, -y, -z'
'x, -y-1/2, z-1/2'

loop_
_atom_site_label
_atom_site_type_symbol
_atom_site_fract_x
_atom_site_fract_y
_atom_site_fract_z
_atom_site_U_iso_or_equiv
_atom_site_adp_type
_atom_site_occupancy
_atom_site_symmetry_multiplicity
_atom_site_Wyckoff_symbol
_atom_site_calc_flag
_atom_site_refinement_flags
_atom_site_disorder_assembly
_atom_site_disorder_group
Cu1 Cu 0.26150(2) 0.48653(4) -0.000845(16) 0.03524(13) Uani 1 4 e d U . .
Cl1 Cl 0.14664(5) 0.24510(10) -0.10480(4) 0.0505(2) Uani 1 4 e d U . .
Cl2 Cl 0.34185(6) 0.77061(10) 0.10816(5) 0.0536(2) Uani 1 4 e d U . .
S1 S 0.36793(5) 0.21898(9) 0.17003(4) 0.0426(2) Uani 1 4 e d U . .
S2 S 0.15683(5) 0.75346(9) -0.17247(4) 0.04122(19) Uani 1 4 e d U . .
O1 O 0.2011(2) 0.2660(3) -0.04692(16) 0.0858(10) Uani 1 4 e d U . .
O2 O 0.1396(3) 0.0951(4) -0.1175(2) 0.1242(16) Uani 1 4 e d U . .
O3 O 0.1795(3) 0.3178(5) -0.16055(16) 0.1123(15) Uani 1 4 e d U . .
O4 O 0.0740(3) 0.3070(8) -0.0884(3) 0.190(3) Uani 1 4 e d U . .
O5 O 0.3486(3) 0.6769(4) 0.05288(18) 0.1162(16) Uani 1 4 e d U . .
O6 O 0.3101(4) 0.6969(6) 0.16197(17) 0.162(3) Uani 1 4 e d U . .
O7 O 0.4155(3) 0.8401(5) 0.1250(2) 0.1340(17) Uani 1 4 e d U . .
O8 O 0.2911(4) 0.8844(8) 0.0869(4) 0.225(3) Uani 1 4 e d U . .
N1 N -0.00120(16) 0.8875(3) -0.18168(14) 0.0489(7) Uani 1 4 e d U . .
N2 N 0.11601(16) 0.6887(3) -0.05190(13) 0.0421(6) Uani 1 4 e d U . .
N3 N 0.19104(15) 0.6264(3) -0.05933(11) 0.0374(5) Uani 1 4 e d U . .
N4 N 0.33264(16) 0.5049(3) -0.08231(12) 0.0365(5) Uani 1 4 e d U . .
N5 N 0.19313(15) 0.4724(3) 0.08189(12) 0.0360(5) Uani 1 4 e d U . .
N6 N 0.33255(15) 0.3458(3) 0.05738(12) 0.0382(6) Uani 1 4 e d U . .
N7 N 0.40731(16) 0.2823(3) 0.04908(13) 0.0419(6) Uani 1 4 e d U . .
N8 N 0.52934(17) 0.0905(3) 0.17780(14) 0.0468(6) Uani 1 4 e d U . .
C1 C -0.0688(2) 0.9660(5) -0.1949(2) 0.0639(11) Uani 1 4 e d U . .
H1 H -0.0801 0.9994 -0.2392 0.077 Uiso 1 4 e calc R . .
C2 C -0.1233(3) 1.0006(5) -0.1458(3) 0.0704(12) Uani 1 4 e d U . .
H2 H -0.1690 1.0586 -0.1568 0.084 Uiso 1 4 e calc R . .
C3 C -0.1081(3) 0.9471(5) -0.0801(2) 0.0684(11) Uani 1 4 e d U . .
H3 H -0.1441 0.9672 -0.0464 0.082 Uiso 1 4 e calc R . .
C4 C -0.0385(2) 0.8631(4) -0.06540(19) 0.0553(9) Uani 1 4 e d U . .
H4 H -0.0269 0.8244 -0.0220 0.066 Uiso 1 4 e calc R . .
C5 C 0.01300(19) 0.8391(3) -0.11756(17) 0.0421(7) Uani 1 4 e d U . .
C6 C 0.09036(19) 0.7585(3) -0.10703(15) 0.0361(6) Uani 1 4 e d U . .
C7 C 0.21990(18) 0.6507(3) -0.11876(14) 0.0355(6) Uani 1 4 e d U . .
C8 C 0.29932(18) 0.5887(3) -0.13341(14) 0.0342(6) Uani 1 4 e d U . .
C9 C 0.3363(2) 0.6129(4) -0.19395(15) 0.0439(7) Uani 1 4 e d U . .
H9 H 0.3114 0.6717 -0.2281 0.053 Uiso 1 4 e calc R . .
C10 C 0.4110(2) 0.5479(4) -0.20257(16) 0.0478(8) Uani 1 4 e d U . .
H10 H 0.4377 0.5625 -0.2426 0.057 Uiso 1 4 e calc R . .
C11 C 0.4454(2) 0.4611(4) -0.15112(18) 0.0522(8) Uani 1 4 e d U . .
H11 H 0.4955 0.4154 -0.1561 0.063 Uiso 1 4 e calc R . .
C12 C 0.4048(2) 0.4421(4) -0.09155(17) 0.0486(8) Uani 1 4 e d U . .
H12 H 0.4288 0.3836 -0.0569 0.058 Uiso 1 4 e calc R . .
C13 C 0.1223(2) 0.5394(4) 0.09236(17) 0.0486(8) Uani 1 4 e d U . .
H13 H 0.0977 0.5965 0.0575 0.058 Uiso 1 4 e calc R . .
C14 C 0.0840(2) 0.5268(4) 0.15331(18) 0.0550(9) Uani 1 4 e d U . .
H14 H 0.0356 0.5772 0.1594 0.066 Uiso 1 4 e calc R . .
C15 C 0.1183(2) 0.4395(4) 0.20445(17) 0.0508(8) Uani 1 4 e d U . .
H15 H 0.0930 0.4288 0.2454 0.061 Uiso 1 4 e calc R . .
C16 C 0.1910(2) 0.3678(4) 0.19424(15) 0.0442(7) Uani 1 4 e d U . .
H16 H 0.2154 0.3074 0.2280 0.053 Uiso 1 4 e calc R . .
C17 C 0.22636(18) 0.3878(3) 0.13291(14) 0.0350(6) Uani 1 4 e d U . .
C18 C 0.30454(18) 0.3223(3) 0.11729(14) 0.0359(6) Uani 1 4 e d U . .
C19 C 0.43368(18) 0.2127(3) 0.10404(15) 0.0370(6) Uani 1 4 e d U . .
C20 C 0.51167(19) 0.1341(3) 0.11382(16) 0.0399(7) Uani 1 4 e d U . .
C21 C 0.5619(2) 0.1109(4) 0.06057(18) 0.0527(8) Uani 1 4 e d U . .
H21 H 0.5479 0.1462 0.0170 0.063 Uiso 1 4 e calc R . .
C22 C 0.6335(2) 0.0334(5) 0.0745(2) 0.0629(10) Uani 1 4 e d U . .
H22 H 0.6685 0.0136 0.0399 0.075 Uiso 1 4 e calc R . .
C23 C 0.6525(3) -0.0141(5) 0.1403(2) 0.0666(11) Uani 1 4 e d U . .
H23 H 0.7004 -0.0665 0.1509 0.080 Uiso 1 4 e calc R . .
C24 C 0.5992(3) 0.0174(4) 0.1898(2) 0.0618(10) Uani 1 4 e d U . .
H24 H 0.6127 -0.0140 0.2342 0.074 Uiso 1 4 e calc R . .

loop_
_atom_site_aniso_label
_atom_site_aniso_U_11
_atom_site_aniso_U_22
_atom_site_aniso_U_33
_atom_site_aniso_U_23
_atom_site_aniso_U_13
_atom_site_aniso_U_12
Cu1 0.0382(2) 0.0439(2) 0.02394(19) 0.00518(14) 0.00455(14) 0.00503(15)
Cl1 0.0499(5) 0.0533(5) 0.0477(5) -0.0091(4) -0.0031(4) 0.0009(4)
Cl2 0.0580(5) 0.0547(5) 0.0483(5) -0.0109(4) 0.0045(4) -0.0064(4)
S1 0.0501(5) 0.0471(4) 0.0308(4) 0.0099(3) 0.0048(3) 0.0074(3)
S2 0.0470(4) 0.0453(4) 0.0312(4) 0.0085(3) 0.0016(3) 0.0046(3)
O1 0.121(3) 0.0683(19) 0.0644(18) 0.0003(15) -0.0276(18) -0.0305(19)
O2 0.171(4) 0.067(2) 0.133(3) -0.029(2) -0.007(3) -0.044(3)
O3 0.188(4) 0.100(3) 0.0477(18) -0.0038(17) 0.001(2) -0.051(3)
O4 0.090(3) 0.273(7) 0.210(5) 0.052(5) 0.033(3) 0.102(4)
O5 0.161(4) 0.107(3) 0.085(2) -0.048(2) 0.045(2) -0.076(3)
O6 0.279(6) 0.160(4) 0.047(2) -0.012(2) 0.016(3) -0.139(4)
O7 0.125(4) 0.124(3) 0.149(4) -0.021(3) -0.023(3) -0.066(3)
O8 0.181(6) 0.222(7) 0.278(7) 0.061(6) 0.078(5) 0.132(5)
N1 0.0392(15) 0.0579(17) 0.0493(16) 0.0125(13) 0.0007(12) 0.0016(13)
N2 0.0430(14) 0.0464(15) 0.0371(13) 0.0044(11) 0.0039(11) 0.0076(12)
N3 0.0420(14) 0.0418(14) 0.0286(12) 0.0024(10) 0.0045(10) 0.0045(11)
N4 0.0415(14) 0.0414(14) 0.0269(12) 0.0005(10) 0.0053(10) 0.0011(11)
N5 0.0393(14) 0.0429(14) 0.0260(11) 0.0020(10) 0.0032(10) 0.0006(11)
N6 0.0413(14) 0.0469(15) 0.0267(11) 0.0033(10) 0.0044(10) 0.0031(11)
N7 0.0412(14) 0.0491(15) 0.0356(13) 0.0046(11) 0.0038(11) 0.0061(12)
N8 0.0457(15) 0.0483(16) 0.0464(15) 0.0132(12) 0.0020(12) 0.0034(12)
C1 0.049(2) 0.076(3) 0.066(2) 0.025(2) -0.0041(18) 0.0097(19)
C2 0.046(2) 0.073(3) 0.092(3) 0.016(2) 0.003(2) 0.0173(19)
C3 0.051(2) 0.079(3) 0.077(3) 0.001(2) 0.017(2) 0.014(2)
C4 0.053(2) 0.063(2) 0.0511(19) 0.0065(17) 0.0076(16) 0.0065(17)
C5 0.0380(16) 0.0391(16) 0.0492(17) 0.0054(14) 0.0018(13) -0.0009(13)
C6 0.0395(16) 0.0357(15) 0.0331(14) 0.0013(12) 0.0020(12) -0.0008(12)
C7 0.0444(16) 0.0332(14) 0.0286(13) -0.0002(11) 0.0009(11) -0.0010(12)
C8 0.0423(16) 0.0329(14) 0.0276(13) -0.0012(11) 0.0030(11) -0.0020(12)
C9 0.056(2) 0.0463(18) 0.0294(14) 0.0025(13) 0.0051(13) -0.0013(15)
C10 0.056(2) 0.055(2) 0.0343(16) -0.0028(14) 0.0181(14) -0.0022(16)
C11 0.050(2) 0.060(2) 0.0486(19) 0.0027(16) 0.0169(15) 0.0104(16)
C12 0.0494(19) 0.058(2) 0.0392(17) 0.0100(15) 0.0094(14) 0.0130(16)
C13 0.0465(19) 0.060(2) 0.0401(17) 0.0080(15) 0.0064(14) 0.0101(16)
C14 0.053(2) 0.068(2) 0.0458(19) 0.0067(17) 0.0148(16) 0.0155(17)
C15 0.056(2) 0.062(2) 0.0358(16) 0.0030(15) 0.0166(14) 0.0026(17)
C16 0.0547(19) 0.0500(18) 0.0286(14) 0.0064(13) 0.0077(13) 0.0016(15)
C17 0.0402(15) 0.0345(14) 0.0306(14) -0.0021(11) 0.0037(11) -0.0024(12)
C18 0.0425(16) 0.0368(15) 0.0282(13) 0.0016(11) 0.0008(11) -0.0033(12)
C19 0.0396(16) 0.0385(15) 0.0327(14) 0.0026(12) 0.0000(12) -0.0016(12)
C20 0.0399(16) 0.0385(16) 0.0410(16) 0.0038(13) 0.0004(12) -0.0025(13)
C21 0.052(2) 0.061(2) 0.0461(18) 0.0057(16) 0.0081(15) 0.0042(17)
C22 0.048(2) 0.074(3) 0.068(2) 0.002(2) 0.0169(18) 0.0094(19)
C23 0.048(2) 0.065(2) 0.087(3) 0.016(2) 0.006(2) 0.0151(18)
C24 0.058(2) 0.066(2) 0.061(2) 0.0207(19) -0.0034(18) 0.0072(19)

loop_
_atom_type_symbol
_atom_type_description
_atom_type_scat_dispersion_real
_atom_type_scat_dispersion_imag
_atom_type_scat_source
C C 0.0033 0.0016 'International Tables Vol C Tables 4.2.6.8 and 6.1.1.4'
H H 0.0000 0.0000 'International Tables Vol C Tables 4.2.6.8 and 6.1.1.4'
N N 0.0061 0.0033 'International Tables Vol C Tables 4.2.6.8 and 6.1.1.4'
O O 0.0106 0.0060 'International Tables Vol C Tables 4.2.6.8 and 6.1.1.4'
Cl Cl 0.1484 0.1585 'International Tables Vol C Tables 4.2.6.8 and 6.1.1.4'
Cu Cu 0.3201 1.2651 'International Tables Vol C Tables 4.2.6.8 and 6.1.1.4'
S S 0.1246 0.1234 'International Tables Vol C Tables 4.2.6.8 and 6.1.1.4'

loop_
_geom_angle_atom_site_label_1
_geom_angle_atom_site_label_2
_geom_angle_atom_site_label_3
_geom_angle
_geom_angle_site_symmetry_1
_geom_angle_site_symmetry_3
_geom_angle_publ_flag
N3 Cu1 N6 179.67(9) . . ?
N3 Cu1 N5 99.72(10) . . ?
N6 Cu1 N5 80.60(10) . . ?
N3 Cu1 N4 80.75(10) . . ?
N6 Cu1 N4 98.94(10) . . ?
N5 Cu1 N4 178.24(10) . . ?
N3 Cu1 O1 95.21(11) . . ?
N6 Cu1 O1 84.68(11) . . ?
N5 Cu1 O1 90.83(11) . . ?
N4 Cu1 O1 90.82(11) . . ?
N3 Cu1 O5 96.38(14) . . ?
N6 Cu1 O5 83.70(14) . . ?
N5 Cu1 O5 92.04(11) . . ?
N4 Cu1 O5 86.22(11) . . ?
O1 Cu1 O5 167.41(16) . . ?
O2 Cl1 O4 112.0(4) . . ?
O2 Cl1 O3 110.3(3) . . ?
O4 Cl1 O3 111.8(3) . . ?
O2 Cl1 O1 108.5(2) . . ?
O4 Cl1 O1 106.0(3) . . ?
O3 Cl1 O1 108.0(2) . . ?
O8 Cl2 O6 110.1(4) . . ?
O8 Cl2 O7 104.1(4) . . ?
O6 Cl2 O7 113.5(3) . . ?
O8 Cl2 O5 106.9(4) . . ?
O6 Cl2 O5 111.1(3) . . ?
O7 Cl2 O5 110.7(3) . . ?
C18 S1 C19 87.04(14) . . ?
C7 S2 C6 86.66(14) . . ?
Cl1 O1 Cu1 130.28(19) . . ?
Cl2 O5 Cu1 134.2(2) . . ?
C1 N1 C5 117.1(3) . . ?
C6 N2 N3 111.1(2) . . ?
C7 N3 N2 113.7(2) . . ?
C7 N3 Cu1 112.8(2) . . ?
N2 N3 Cu1 133.11(19) . . ?
C12 N4 C8 117.5(3) . . ?
C12 N4 Cu1 128.7(2) . . ?
C8 N4 Cu1 113.8(2) . . ?
C17 N5 C13 117.3(3) . . ?
C17 N5 Cu1 114.3(2) . . ?
C13 N5 Cu1 128.4(2) . . ?
C18 N6 N7 113.8(2) . . ?
C18 N6 Cu1 112.8(2) . . ?
N7 N6 Cu1 133.03(19) . . ?
C19 N7 N6 111.1(2) . . ?
C20 N8 C24 116.9(3) . . ?
N1 C1 C2 123.2(4) . . ?
N1 C1 H1 118.4 . . ?
C2 C1 H1 118.4 . . ?
C3 C2 C1 118.7(4) . . ?
C3 C2 H2 120.6 . . ?
C1 C2 H2 120.6 . . ?
C4 C3 C2 119.0(4) . . ?
C4 C3 H3 120.5 . . ?
C2 C3 H3 120.5 . . ?
C3 C4 C5 117.6(4) . . ?
C3 C4 H4 121.2 . . ?
C5 C4 H4 121.2 . . ?
N1 C5 C4 124.4(3) . . ?
N1 C5 C6 113.3(3) . . ?
C4 C5 C6 122.3(3) . . ?
N2 C6 C5 126.3(3) . . ?
N2 C6 S2 114.6(2) . . ?
C5 C6 S2 119.0(2) . . ?
N3 C7 C8 119.1(3) . . ?
N3 C7 S2 113.9(2) . . ?
C8 C7 S2 127.0(2) . . ?
N4 C8 C9 123.3(3) . . ?
N4 C8 C7 113.3(2) . . ?
C9 C8 C7 123.3(3) . . ?
C10 C9 C8 118.5(3) . . ?
C10 C9 H9 120.8 . . ?
C8 C9 H9 120.8 . . ?
C11 C10 C9 118.8(3) . . ?
C11 C10 H10 120.6 . . ?
C9 C10 H10 120.6 . . ?
C10 C11 C12 119.5(3) . . ?
C10 C11 H11 120.2 . . ?
C12 C11 H11 120.2 . . ?
N4 C12 C11 122.4(3) . . ?
N4 C12 H12 118.8 . . ?
C11 C12 H12 118.8 . . ?
N5 C13 C14 122.5(3) . . ?
N5 C13 H13 118.8 . . ?
C14 C13 H13 118.8 . . ?
C15 C14 C13 119.5(3) . . ?
C15 C14 H14 120.3 . . ?
C13 C14 H14 120.3 . . ?
C14 C15 C16 118.9(3) . . ?
C14 C15 H15 120.6 . . ?
C16 C15 H15 120.6 . . ?
C17 C16 C15 118.5(3) . . ?
C17 C16 H16 120.8 . . ?
C15 C16 H16 120.8 . . ?
N5 C17 C16 123.4(3) . . ?
N5 C17 C18 113.2(2) . . ?
C16 C17 C18 123.4(3) . . ?
N6 C18 C17 118.9(3) . . ?
N6 C18 S1 113.7(2) . . ?
C17 C18 S1 127.3(2) . . ?
N7 C19 C20 126.0(3) . . ?
N7 C19 S1 114.3(2) . . ?
C20 C19 S1 119.6(2) . . ?
N8 C20 C21 124.1(3) . . ?
N8 C20 C19 114.0(3) . . ?
C21 C20 C19 121.9(3) . . ?
C22 C21 C20 117.7(3) . . ?
C22 C21 H21 121.1 . . ?
C20 C21 H21 121.1 . . ?
C23 C22 C21 119.0(4) . . ?
C23 C22 H22 120.5 . . ?
C21 C22 H22 120.5 . . ?
C22 C23 C24 118.7(4) . . ?
C22 C23 H23 120.7 . . ?
C24 C23 H23 120.7 . . ?
N8 C24 C23 123.6(4) . . ?
N8 C24 H24 118.2 . . ?
C23 C24 H24 118.2 . . ?

loop_
_geom_bond_atom_site_label_1
_geom_bond_atom_site_label_2
_geom_bond_distance
_geom_bond_site_symmetry_2
_geom_bond_publ_flag
Cu1 N3 2.022(2) . ?
Cu1 N6 2.030(2) . ?
Cu1 N5 2.031(2) . ?
Cu1 N4 2.041(2) . ?
Cu1 O1 2.374(3) . ?
Cu1 O5 2.433(3) . ?
Cl1 O2 1.376(4) . ?
Cl1 O4 1.372(4) . ?
Cl1 O3 1.409(4) . ?
Cl1 O1 1.418(3) . ?
Cl2 O8 1.370(5) . ?
Cl2 O6 1.375(4) . ?
Cl2 O7 1.384(4) . ?
Cl2 O5 1.384(3) . ?
S1 C18 1.702(3) . ?
S1 C19 1.735(3) . ?
S2 C7 1.707(3) . ?
S2 C6 1.734(3) . ?
N1 C1 1.328(5) . ?
N1 C5 1.340(4) . ?
N2 C6 1.301(4) . ?
N2 N3 1.369(4) . ?
N3 C7 1.303(4) . ?
N4 C12 1.334(4) . ?
N4 C8 1.346(4) . ?
N5 C17 1.348(4) . ?
N5 C13 1.337(4) . ?
N6 C18 1.305(4) . ?
N6 N7 1.372(4) . ?
N7 C19 1.300(4) . ?
N8 C20 1.332(4) . ?
N8 C24 1.332(5) . ?
C1 C2 1.388(6) . ?
C1 H1 0.9300 . ?
C2 C3 1.385(6) . ?
C2 H2 0.9300 . ?
C3 C4 1.388(5) . ?
C3 H3 0.9300 . ?
C4 C5 1.382(5) . ?
C4 H4 0.9300 . ?
C5 C6 1.467(4) . ?
C7 C8 1.462(4) . ?
C8 C9 1.383(4) . ?
C9 C10 1.378(5) . ?
C9 H9 0.9300 . ?
C10 C11 1.372(5) . ?
C10 H10 0.9300 . ?
C11 C12 1.390(4) . ?
C11 H11 0.9300 . ?
C12 H12 0.9300 . ?
C13 C14 1.388(5) . ?
C13 H13 0.9300 . ?
C14 C15 1.370(5) . ?
C14 H14 0.9300 . ?
C15 C16 1.382(5) . ?
C15 H15 0.9300 . ?
C16 C17 1.379(4) . ?
C16 H16 0.9300 . ?
C17 C18 1.461(4) . ?
C19 C20 1.466(4) . ?
C20 C21 1.384(5) . ?
C21 C22 1.381(5) . ?
C21 H21 0.9300 . ?
C22 C23 1.380(6) . ?
C22 H22 0.9300 . ?
C23 C24 1.375(6) . ?
C23 H23 0.9300 . ?
C24 H24 0.9300 . ?

loop_
_geom_torsion_atom_site_label_1
_geom_torsion_atom_site_label_2
_geom_torsion_atom_site_label_3
_geom_torsion_atom_site_label_4
_geom_torsion
_geom_torsion_site_symmetry_1
_geom_torsion_site_symmetry_2
_geom_torsion_site_symmetry_3
_geom_torsion_site_symmetry_4
_geom_torsion_publ_flag
O2 Cl1 O1 Cu1 170.0(3) . . . . ?
O4 Cl1 O1 Cu1 -69.5(4) . . . . ?
O3 Cl1 O1 Cu1 50.4(4) . . . . ?
N3 Cu1 O1 Cl1 11.0(3) . . . . ?
N6 Cu1 O1 Cl1 -168.7(3) . . . . ?
N5 Cu1 O1 Cl1 110.8(3) . . . . ?
N4 Cu1 O1 Cl1 -69.8(3) . . . . ?
O5 Cu1 O1 Cl1 -146.0(4) . . . . ?
O8 Cl2 O5 Cu1 -78.1(5) . . . . ?
O6 Cl2 O5 Cu1 42.0(6) . . . . ?
O7 Cl2 O5 Cu1 169.1(4) . . . . ?
N3 Cu1 O5 Cl2 83.6(4) . . . . ?
N6 Cu1 O5 Cl2 -96.8(4) . . . . ?
N5 Cu1 O5 Cl2 -16.5(4) . . . . ?
N4 Cu1 O5 Cl2 163.8(4) . . . . ?
O1 Cu1 O5 Cl2 -119.5(6) . . . . ?
C6 N2 N3 C7 0.2(4) . . . . ?
C6 N2 N3 Cu1 -172.3(2) . . . . ?
N6 Cu1 N3 C7 -15(20) . . . . ?
N5 Cu1 N3 C7 -177.3(2) . . . . ?
N4 Cu1 N3 C7 4.4(2) . . . . ?
O1 Cu1 N3 C7 -85.6(2) . . . . ?
O5 Cu1 N3 C7 89.5(2) . . . . ?
N6 Cu1 N3 N2 158(20) . . . . ?
N5 Cu1 N3 N2 -4.8(3) . . . . ?
N4 Cu1 N3 N2 177.0(3) . . . . ?
O1 Cu1 N3 N2 87.0(3) . . . . ?
O5 Cu1 N3 N2 -97.9(3) . . . . ?
N3 Cu1 N4 C12 179.2(3) . . . . ?
N6 Cu1 N4 C12 -0.9(3) . . . . ?
N5 Cu1 N4 C12 74(3) . . . . ?
O1 Cu1 N4 C12 -85.6(3) . . . . ?
O5 Cu1 N4 C12 82.1(3) . . . . ?
N3 Cu1 N4 C8 -2.9(2) . . . . ?
N6 Cu1 N4 C8 177.0(2) . . . . ?
N5 Cu1 N4 C8 -108(3) . . . . ?
O1 Cu1 N4 C8 92.2(2) . . . . ?
O5 Cu1 N4 C8 -100.0(2) . . . . ?
N3 Cu1 N5 C17 -177.9(2) . . . . ?
N6 Cu1 N5 C17 2.2(2) . . . . ?
N4 Cu1 N5 C17 -73(3) . . . . ?
O1 Cu1 N5 C17 86.7(2) . . . . ?
O5 Cu1 N5 C17 -81.0(2) . . . . ?
N3 Cu1 N5 C13 -0.3(3) . . . . ?
N6 Cu1 N5 C13 179.8(3) . . . . ?
N4 Cu1 N5 C13 105(3) . . . . ?
O1 Cu1 N5 C13 -95.7(3) . . . . ?
O5 Cu1 N5 C13 96.5(3) . . . . ?
N3 Cu1 N6 C18 -166(74) . . . . ?
N5 Cu1 N6 C18 -3.5(2) . . . . ?
N4 Cu1 N6 C18 174.8(2) . . . . ?
O1 Cu1 N6 C18 -95.2(2) . . . . ?
O5 Cu1 N6 C18 89.7(2) . . . . ?
N3 Cu1 N6 N7 21(20) . . . . ?
N5 Cu1 N6 N7 -176.1(3) . . . . ?
N4 Cu1 N6 N7 2.1(3) . . . . ?
O1 Cu1 N6 N7 92.1(3) . . . . ?
O5 Cu1 N6 N7 -83.0(3) . . . . ?
C18 N6 N7 C19 -0.3(4) . . . . ?
Cu1 N6 N7 C19 172.3(2) . . . . ?
C5 N1 C1 C2 0.9(6) . . . . ?
N1 C1 C2 C3 -2.0(7) . . . . ?
C1 C2 C3 C4 1.1(7) . . . . ?
C2 C3 C4 C5 0.9(6) . . . . ?
C1 N1 C5 C4 1.3(5) . . . . ?
C1 N1 C5 C6 -177.8(3) . . . . ?
C3 C4 C5 N1 -2.2(6) . . . . ?
C3 C4 C5 C6 176.8(4) . . . . ?
N3 N2 C6 C5 -179.6(3) . . . . ?
N3 N2 C6 S2 -0.2(3) . . . . ?
N1 C5 C6 N2 -173.6(3) . . . . ?
C4 C5 C6 N2 7.3(5) . . . . ?
N1 C5 C6 S2 7.0(4) . . . . ?
C4 C5 C6 S2 -172.1(3) . . . . ?
C7 S2 C6 N2 0.0(3) . . . . ?
C7 S2 C6 C5 179.5(3) . . . . ?
N2 N3 C7 C8 -179.3(3) . . . . ?
Cu1 N3 C7 C8 -5.3(3) . . . . ?
N2 N3 C7 S2 -0.2(3) . . . . ?
Cu1 N3 C7 S2 173.87(14) . . . . ?
C6 S2 C7 N3 0.1(2) . . . . ?
C6 S2 C7 C8 179.2(3) . . . . ?
C12 N4 C8 C9 -0.4(5) . . . . ?
Cu1 N4 C8 C9 -178.5(2) . . . . ?
C12 N4 C8 C7 179.2(3) . . . . ?
Cu1 N4 C8 C7 1.1(3) . . . . ?
N3 C7 C8 N4 2.8(4) . . . . ?
S2 C7 C8 N4 -176.2(2) . . . . ?
N3 C7 C8 C9 -177.6(3) . . . . ?
S2 C7 C8 C9 3.4(4) . . . . ?
N4 C8 C9 C10 0.1(5) . . . . ?
C7 C8 C9 C10 -179.5(3) . . . . ?
C8 C9 C10 C11 0.4(5) . . . . ?
C9 C10 C11 C12 -0.7(6) . . . . ?
C8 N4 C12 C11 0.2(5) . . . . ?
Cu1 N4 C12 C11 177.9(3) . . . . ?
C10 C11 C12 N4 0.4(6) . . . . ?
C17 N5 C13 C14 1.4(5) . . . . ?
Cu1 N5 C13 C14 -176.1(3) . . . . ?
N5 C13 C14 C15 -1.9(6) . . . . ?
C13 C14 C15 C16 0.9(6) . . . . ?
C14 C15 C16 C17 0.4(5) . . . . ?
C13 N5 C17 C16 0.0(5) . . . . ?
Cu1 N5 C17 C16 177.9(2) . . . . ?
C13 N5 C17 C18 -178.6(3) . . . . ?
Cu1 N5 C17 C18 -0.8(3) . . . . ?
C15 C16 C17 N5 -0.9(5) . . . . ?
C15 C16 C17 C18 177.6(3) . . . . ?
N7 N6 C18 C17 178.4(3) . . . . ?
Cu1 N6 C18 C17 4.2(3) . . . . ?
N7 N6 C18 S1 0.1(3) . . . . ?
Cu1 N6 C18 S1 -174.07(14) . . . . ?
N5 C17 C18 N6 -2.3(4) . . . . ?
C16 C17 C18 N6 179.0(3) . . . . ?
N5 C17 C18 S1 175.6(2) . . . . ?
C16 C17 C18 S1 -3.0(4) . . . . ?
C19 S1 C18 N6 0.1(2) . . . . ?
C19 S1 C18 C17 -178.0(3) . . . . ?
N6 N7 C19 C20 -179.0(3) . . . . ?
N6 N7 C19 S1 0.4(3) . . . . ?
C18 S1 C19 N7 -0.3(3) . . . . ?
C18 S1 C19 C20 179.1(3) . . . . ?
C24 N8 C20 C21 -1.4(5) . . . . ?
C24 N8 C20 C19 179.5(3) . . . . ?
N7 C19 C20 N8 170.8(3) . . . . ?
S1 C19 C20 N8 -8.6(4) . . . . ?
N7 C19 C20 C21 -8.3(5) . . . . ?
S1 C19 C20 C21 172.3(3) . . . . ?
N8 C20 C21 C22 2.1(6) . . . . ?
C19 C20 C21 C22 -178.9(3) . . . . ?
C20 C21 C22 C23 -1.3(6) . . . . ?
C21 C22 C23 C24 0.0(7) . . . . ?
C20 N8 C24 C23 -0.1(6) . . . . ?
C22 C23 C24 N8 0.7(7) . . . . ?
